data_7204910
loop_
_publ_author_name
'Abe, Yutaka'
'Fujiwara, Masami'
'Ohbu, Kazuo'
'Harata, Kazuaki'

_publ_section_title
;
 Crystal structures of glycolipids with odd and even numbered alkyl chains
;
_journal_issue 2
_journal_name_full 'Journal of the Chemical Society, Perkin Transactions 2'
_journal_page_first 341
_journal_paper_doi 10.1039/a905624f
_journal_year 2000
_chemical_formula_moiety 'C14 H26 O7'
_chemical_formula_sum 'C14 H26 O7'
_chemical_formula_weight 306.35
_chemical_melting_point 148.9
_chemical_name_systematic
; 
 methyl 6-O-heptanoyl-alpha-D-galactopyranoside  
;
_space_group_IT_number 4
_symmetry_cell_setting monoclinic
_symmetry_space_group_name_Hall 'P 2yb'
_symmetry_space_group_name_H-M 'P 1 21 1'
_atom_sites_solution_hydrogens geom
_atom_sites_solution_primary direct
_atom_sites_solution_secondary difmap
_audit_creation_date 99_06_01
_audit_creation_method SHELXL
_cell_angle_alpha 90.00
_cell_angle_beta 97.15(1)
_cell_angle_gamma 90.00
_cell_formula_units_Z 2
_cell_length_a 5.775(1)
_cell_length_b 7.946(1)
_cell_length_c 17.883(1)
_cell_measurement_reflns_used 8635
_cell_measurement_temperature 293(2)
_cell_measurement_theta_max 28.33
_cell_measurement_theta_min 1.15
_cell_volume 814.24(18)
_computing_cell_refinement 'Bruker SAINT'
_computing_data_collection 'Bruker SAINT'
_computing_data_reduction 'Bruker SHELXTL'
_computing_molecular_graphics 'Bruker SHELXTL'
_computing_publication_material 'Bruker SHELXTL'
_computing_structure_refinement 'SHELXL-93 (Sheldrick, 1993)'
_computing_structure_solution 'SHELXS-86 (Sheldrick, 1990)'
_diffrn_ambient_temperature 293(2)
_diffrn_measurement_device 'Siemens P4'
_diffrn_measurement_method '\w scans'
_diffrn_radiation_monochromator graphite
_diffrn_radiation_source 'fine-focus sealed tube'
_diffrn_radiation_type MoK\a
_diffrn_radiation_wavelength 0.71073
_diffrn_reflns_av_R_equivalents 0.0192
_diffrn_reflns_av_sigmaI/netI 0.0371
_diffrn_reflns_limit_h_max 7
_diffrn_reflns_limit_h_min -7
_diffrn_reflns_limit_k_max 10
_diffrn_reflns_limit_k_min -8
_diffrn_reflns_limit_l_max 23
_diffrn_reflns_limit_l_min -19
_diffrn_reflns_number 5483
_diffrn_reflns_theta_max 28.33
_diffrn_reflns_theta_min 1.15
_diffrn_standards_decay_% 0.01
_diffrn_standards_number 50
_exptl_absorpt_coefficient_mu 0.099
_exptl_absorpt_correction_T_max 1.00
_exptl_absorpt_correction_T_min 0.65
_exptl_absorpt_correction_type empirical
_exptl_crystal_colour clear
_exptl_crystal_density_diffrn 1.249
_exptl_crystal_description plate
_exptl_crystal_F_000 332
_exptl_crystal_size_max .3
_exptl_crystal_size_mid .3
_exptl_crystal_size_min .02
_refine_diff_density_max 0.239
_refine_diff_density_min -0.199
_refine_diff_density_rms 0.037
_refine_ls_abs_structure_details 'Flack H D (1983), Acta Cryst. A39, 876-881'
_refine_ls_abs_structure_Flack -0.56(109)
_refine_ls_extinction_method none
_refine_ls_goodness_of_fit_all 1.033
_refine_ls_goodness_of_fit_obs 1.036
_refine_ls_hydrogen_treatment noref
_refine_ls_matrix_type full
_refine_ls_number_parameters 193
_refine_ls_number_reflns 3441
_refine_ls_number_restraints 1
_refine_ls_restrained_S_all 1.153
_refine_ls_restrained_S_obs 1.035
_refine_ls_R_factor_all 0.0583
_refine_ls_R_factor_obs 0.0436
_refine_ls_shift/esd_max 0.000
_refine_ls_shift/esd_mean 0.000
_refine_ls_structure_factor_coef Fsqd
_refine_ls_weighting_details 'w=1/[\s^2^(Fo^2^)+(0.0502P)^2^+0.1622P] where P=(Fo^2^+2Fc^2^)/3'
_refine_ls_weighting_scheme calc
_refine_ls_wR_factor_all 0.1247
_refine_ls_wR_factor_obs 0.1025
_reflns_number_observed 2910
_reflns_number_total 3442
_reflns_observed_criterion >2sigma(I)
_cod_data_source_file a905624f.txt
_cod_data_source_block 6
_cod_depositor_comments
;
The following automatic conversions were performed:
'_symmetry_cell_setting' value 'Monoclinic' changed to 'monoclinic'
according to '/home/saulius/struct/CIF-dictionaries/cif_core.dic'
dictionary named 'cif_core.dic' version 2.4.1 from 2010-06-29.

Automatic conversion script
Id: cif_fix_enum 1527 2010-12-29 10:47:43Z saulius 

The following automatic conversions were performed:

'_refine_ls_weighting_scheme' value 'calc
w=1/[\s^2^(Fo^2^)+(0.0502P)^2^+0.1622P] where P=(Fo^2^+2Fc^2^)/3' was
changed to 'calc'. New tag '_refine_ls_weighting_details' was
created. The value of the new tag was set to
'w=1/[\s^2^(Fo^2^)+(0.0502P)^2^+0.1622P] where P=(Fo^2^+2Fc^2^)/3'.

Automatic conversion script
Id: cif_fix_values 3143 2015-03-26 13:38:13Z robertas 
;
_cod_original_cell_volume 814.26(9)
_cod_original_sg_symbol_H-M P2(1)
_cod_database_code 7204910

loop_
_symmetry_equiv_pos_as_xyz
'x, y, z'
'-x, y+1/2, -z'

loop_
_atom_site_aniso_label
_atom_site_aniso_U_11
_atom_site_aniso_U_22
_atom_site_aniso_U_33
_atom_site_aniso_U_23
_atom_site_aniso_U_13
_atom_site_aniso_U_12
C1 0.0231(8) 0.0308(11) 0.0381(10) 0.0004(8) 0.0095(7) -0.0008(7)
C2 0.0204(7) 0.0251(10) 0.0335(9) -0.0008(7) 0.0060(6) 0.0021(7)
C3 0.0190(7) 0.0258(10) 0.0344(9) 0.0028(7) 0.0073(6) 0.0006(7)
C4 0.0239(8) 0.0290(11) 0.0355(9) -0.0016(8) 0.0032(7) 0.0005(7)
C5 0.0342(9) 0.0315(11) 0.0320(8) 0.0028(8) 0.0047(7) 0.0019(8)
C6 0.0597(13) 0.045(2) 0.0356(11) -0.0073(10) 0.0148(10) -0.0057(11)
C7 0.087(2) 0.047(2) 0.0546(14) 0.0112(12) 0.0264(13) -0.0157(14)
O1 0.0441(7) 0.0291(8) 0.0446(8) 0.0064(7) 0.0136(6) 0.0008(6)
O2 0.0274(6) 0.0286(8) 0.0380(7) -0.0042(6) 0.0064(5) 0.0008(6)
O3 0.0321(6) 0.0341(8) 0.0396(7) -0.0050(6) 0.0171(5) -0.0084(6)
O4 0.0275(6) 0.0278(8) 0.0433(7) 0.0016(6) 0.0075(5) 0.0002(5)
O5 0.0298(6) 0.0364(9) 0.0379(7) -0.0018(6) 0.0135(5) 0.0020(6)
O6 0.0652(10) 0.0659(14) 0.0353(8) 0.0020(8) 0.0147(7) 0.0089(9)
O7 0.087(2) 0.164(3) 0.097(2) 0.059(2) 0.0439(14) 0.053(2)
C8 0.0543(14) 0.082(2) 0.0437(13) 0.0046(14) 0.0126(11) 0.0026(14)
C9 0.084(2) 0.094(3) 0.0508(14) 0.012(2) 0.0246(14) 0.005(2)
C10 0.073(2) 0.098(3) 0.0535(15) 0.007(2) 0.0244(13) 0.001(2)
C11 0.082(2) 0.097(3) 0.0498(14) 0.006(2) 0.0213(13) -0.001(2)
C12 0.073(2) 0.093(3) 0.059(2) 0.004(2) 0.0224(14) -0.004(2)
C13 0.101(3) 0.139(4) 0.058(2) 0.009(2) 0.030(2) 0.018(3)
C14 0.101(3) 0.130(4) 0.076(2) -0.005(2) 0.039(2) 0.005(3)

loop_
_atom_site_label
_atom_site_type_symbol
_atom_site_fract_x
_atom_site_fract_y
_atom_site_fract_z
_atom_site_U_iso_or_equiv
_atom_site_thermal_displace_type
_atom_site_occupancy
_atom_site_calc_flag
_atom_site_refinement_flags
_atom_site_disorder_group
C1 C 0.5384(3) 0.7924(3) 0.08942(11) 0.0302(4) Uani 1 d . .
H1A H 0.3746(3) 0.7705(3) 0.07055(11) 0.036 Uiso 1 calc R .
C2 C 0.6627(3) 0.8504(3) 0.02352(10) 0.0261(4) Uani 1 d . .
H2B H 0.5790(3) 0.9489(3) 0.00103(10) 0.031 Uiso 1 calc R .
C3 C 0.9111(3) 0.9054(2) 0.05197(10) 0.0261(4) Uani 1 d . .
H3B H 0.9982(3) 0.8071(2) 0.07335(10) 0.031 Uiso 1 calc R .
C4 C 0.9102(3) 1.0383(3) 0.11352(10) 0.0295(4) Uani 1 d . .
H4A H 1.0722(3) 1.0591(3) 0.13495(10) 0.035 Uiso 1 calc R .
C5 C 0.7806(3) 0.9661(3) 0.17551(10) 0.0325(4) Uani 1 d . .
H5A H 0.8641(3) 0.8669(3) 0.19741(10) 0.039 Uiso 1 calc R .
C6 C 0.7598(5) 1.0938(3) 0.23659(12) 0.0460(6) Uani 1 d . .
H6A H 0.9077(5) 1.1511(3) 0.24929(12) 0.055 Uiso 1 calc R .
H6B H 0.6429(5) 1.1771(3) 0.21891(12) 0.055 Uiso 1 calc R .
C7 C 0.5039(6) 0.5577(4) 0.1674(2) 0.0615(7) Uani 1 d . .
H7A H 0.5798(6) 0.4550(4) 0.1848(2) 0.092 Uiso 1 calc R .
H7B H 0.3521(6) 0.5326(4) 0.1414(2) 0.092 Uiso 1 calc R .
H7C H 0.4881(6) 0.6295(4) 0.2096(2) 0.092 Uiso 1 calc R .
O1 O 0.6404(3) 0.6411(2) 0.11697(8) 0.0386(3) Uani 1 d . .
O2 O 0.6577(2) 0.7244(2) -0.03334(7) 0.0311(3) Uani 1 d . .
H2 H 0.7534(34) 0.6311(13) -0.0146(5) 0.047 Uiso 1 calc R .
O3 O 1.0263(2) 0.9707(2) -0.00785(7) 0.0342(3) Uani 1 d . .
H3 H 1.0655(37) 0.8799(4) -0.0394(8) 0.051 Uiso 1 calc R .
O4 O 0.8117(2) 1.1940(2) 0.08580(8) 0.0326(3) Uani 1 d . .
H4 H 0.6477(8) 1.1795(7) 0.0703(12) 0.049 Uiso 1 calc R .
O5 O 0.5464(2) 0.9188(2) 0.14529(7) 0.0339(3) Uani 1 d . .
O6 O 0.6939(3) 1.0095(3) 0.30274(8) 0.0548(5) Uani 1 d . .
O7 O 0.3655(4) 1.1570(5) 0.2968(2) 0.1131(12) Uani 1 d . .
C8 C 0.4975(5) 1.0560(4) 0.32815(14) 0.0595(8) Uani 1 d . .
C9 C 0.4678(5) 0.9645(5) 0.39957(15) 0.0750(9) Uani 1 d . .
H9A H 0.6142(5) 0.9677(5) 0.43262(15) 0.090 Uiso 1 calc R .
H9B H 0.4321(5) 0.8475(5) 0.38773(15) 0.090 Uiso 1 calc R .
C10 C 0.2772(6) 1.0368(5) 0.4411(2) 0.0733(9) Uani 1 d . .
H10A H 0.2984(6) 1.1576(5) 0.4457(2) 0.088 Uiso 1 calc R .
H10B H 0.1271(6) 1.0165(5) 0.4116(2) 0.088 Uiso 1 calc R .
C11 C 0.2750(6) 0.9623(5) 0.51873(15) 0.0751(9) Uani 1 d . .
H11A H 0.4283(6) 0.9773(5) 0.54697(15) 0.090 Uiso 1 calc R .
H11B H 0.2468(6) 0.8423(5) 0.51361(15) 0.090 Uiso 1 calc R .
C12 C 0.0946(5) 1.0374(5) 0.5636(2) 0.0736(9) Uani 1 d . .
H12A H 0.1183(5) 1.1582(5) 0.5669(2) 0.088 Uiso 1 calc R .
H12B H -0.0593(5) 1.0177(5) 0.5366(2) 0.088 Uiso 1 calc R .
C13 C 0.1013(7) 0.9683(7) 0.6413(2) 0.0977(14) Uani 1 d . .
H13A H 0.2570(7) 0.9838(7) 0.6677(2) 0.117 Uiso 1 calc R .
H13B H 0.0711(7) 0.8483(7) 0.6380(2) 0.117 Uiso 1 calc R .
C14 C -0.0725(7) 1.0484(6) 0.6872(2) 0.1000(15) Uani 1 d . .
H14A H -0.0582(7) 0.9979(6) 0.7363(2) 0.150 Uiso 1 calc R .
H14B H -0.2278(7) 1.0312(6) 0.6623(2) 0.150 Uiso 1 calc R .
H14C H -0.0417(7) 1.1668(6) 0.6921(2) 0.150 Uiso 1 calc R .

loop_
_atom_type_symbol
_atom_type_description
_atom_type_scat_dispersion_real
_atom_type_scat_dispersion_imag
_atom_type_scat_source
C C 0.0033 0.0016 'International Tables Vol C Tables 4.2.6.8 and 6.1.1.4'
H H 0.0000 0.0000 'International Tables Vol C Tables 4.2.6.8 and 6.1.1.4'
O O 0.0106 0.0060 'International Tables Vol C Tables 4.2.6.8 and 6.1.1.4'

loop_
_geom_angle_atom_site_label_1
_geom_angle_atom_site_label_2
_geom_angle_atom_site_label_3
_geom_angle
_geom_angle_site_symmetry_1
_geom_angle_site_symmetry_3
_geom_angle_publ_flag
O1 C1 O5 112.7(2) . . no
O1 C1 C2 108.27(15) . . no
O5 C1 C2 110.7(2) . . no
O2 C2 C3 111.98(13) . . no
O2 C2 C1 111.7(2) . . no
C3 C2 C1 110.01(14) . . no
O3 C3 C2 111.18(14) . . no
O3 C3 C4 109.4(2) . . no
C2 C3 C4 110.58(13) . . no
O4 C4 C5 111.63(15) . . no
O4 C4 C3 112.79(15) . . no
C5 C4 C3 108.1(2) . . no
O5 C5 C6 106.9(2) . . no
O5 C5 C4 110.35(14) . . no
C6 C5 C4 111.4(2) . . no
O6 C6 C5 109.5(2) . . no
C1 O1 C7 112.2(2) . . no
C1 O5 C5 113.37(13) . . no
C8 O6 C6 118.2(2) . . no
O7 C8 O6 123.2(3) . . no
O7 C8 C9 126.2(3) . . no
O6 C8 C9 110.5(3) . . no
C8 C9 C10 113.7(3) . . no
C11 C10 C9 113.0(3) . . no
C10 C11 C12 114.7(3) . . no
C13 C12 C11 114.2(3) . . no
C12 C13 C14 114.1(4) . . no

loop_
_geom_bond_atom_site_label_1
_geom_bond_atom_site_label_2
_geom_bond_distance
_geom_bond_site_symmetry_2
_geom_bond_publ_flag
C1 O1 1.401(2) . no
C1 O5 1.414(2) . no
C1 C2 1.525(2) . no
C2 O2 1.425(2) . no
C2 C3 1.525(2) . no
C3 O3 1.426(2) . no
C3 C4 1.526(3) . no
C4 O4 1.425(2) . no
C4 C5 1.525(2) . no
C5 O5 1.443(2) . no
C5 C6 1.506(3) . no
C6 O6 1.451(3) . no
C7 O1 1.432(3) . no
O6 C8 1.326(3) . no
O7 C8 1.198(4) . no
C8 C9 1.498(4) . no
C9 C10 1.515(4) . no
C10 C11 1.511(4) . no
C11 C12 1.514(4) . no
C12 C13 1.491(4) . no
C13 C14 1.513(5) . no

loop_
_geom_torsion_atom_site_label_1
_geom_torsion_atom_site_label_2
_geom_torsion_atom_site_label_3
_geom_torsion_atom_site_label_4
_geom_torsion
_geom_torsion_site_symmetry_1
_geom_torsion_site_symmetry_2
_geom_torsion_site_symmetry_3
_geom_torsion_site_symmetry_4
_geom_torsion_publ_flag
O1 C1 C2 O2 55.7(2) . . . . no
O5 C1 C2 O2 179.73(13) . . . . no
O1 C1 C2 C3 -69.3(2) . . . . no
O5 C1 C2 C3 54.7(2) . . . . no
O2 C2 C3 O3 59.0(2) . . . . no
C1 C2 C3 O3 -176.2(2) . . . . no
O2 C2 C3 C4 -179.2(2) . . . . no
C1 C2 C3 C4 -54.4(2) . . . . no
O3 C3 C4 O4 54.7(2) . . . . no
C2 C3 C4 O4 -68.1(2) . . . . no
O3 C3 C4 C5 178.58(14) . . . . no
C2 C3 C4 C5 55.8(2) . . . . no
O4 C4 C5 O5 66.5(2) . . . . no
C3 C4 C5 O5 -58.1(2) . . . . no
O4 C4 C5 C6 -52.1(2) . . . . no
C3 C4 C5 C6 -176.7(2) . . . . no
O5 C5 C6 O6 74.5(2) . . . . yes
C4 C5 C6 O6 -164.8(2) . . . . yes
O5 C1 O1 C7 70.2(2) . . . . no
C2 C1 O1 C7 -167.0(2) . . . . no
O1 C1 O5 C5 62.2(2) . . . . no
C2 C1 O5 C5 -59.2(2) . . . . no
C6 C5 O5 C1 -177.0(2) . . . . no
C4 C5 O5 C1 61.6(2) . . . . no
C5 C6 O6 C8 -121.0(3) . . . . yes
C6 O6 C8 O7 4.4(5) . . . . no
C6 O6 C8 C9 -175.9(2) . . . . yes
O7 C8 C9 C10 -12.8(5) . . . . no
O6 C8 C9 C10 167.5(3) . . . . no
C8 C9 C10 C11 -170.6(3) . . . . no
C9 C10 C11 C12 177.1(3) . . . . no
C10 C11 C12 C13 -177.4(3) . . . . no
C11 C12 C13 C14 177.7(3) . . . . no

loop_
_cod_related_entry_id
_cod_related_entry_database
_cod_related_entry_code
1 ChemSpider 21189842
